data_4087359
loop_
_publ_author_name
'Kaleta, Ji\<r\'i'
'Janou\<sek, Zbyn\<ek'
'Ne\<cas, Marek'
'Mazal, Ctibor'

_publ_section_title
;
 Molecular Rods Combiningo-Carborane and Bicyclo[1.1.1]pentane Cages: An
 Insertion of the Triple Bond Located Next to a Highly Strained Cage
;
_journal_issue 5
_journal_name_full Organometallics
_journal_page_first 967
_journal_paper_doi 10.1021/acs.organomet.5b00002
_journal_volume 34
_journal_year 2015
_chemical_formula_sum 'C15 H32 B20'
_chemical_formula_weight 428.61
_space_group_IT_number 14
_space_group_name_Hall '-P 2ybc'
_space_group_name_H-M_alt 'P 1 21/c 1'
_symmetry_cell_setting monoclinic
_symmetry_space_group_name_H-M 'P 1 21/c 1'
_atom_sites_solution_hydrogens geom
_atom_sites_solution_primary direct
_atom_sites_solution_secondary difmap
_audit_creation_method SHELXL-97
_cell_angle_alpha 90.00
_cell_angle_beta 106.971(5)
_cell_angle_gamma 90.00
_cell_formula_units_Z 4
_cell_length_a 13.6452(6)
_cell_length_b 12.5000(5)
_cell_length_c 15.9548(7)
_cell_measurement_reflns_used 6738
_cell_measurement_temperature 120(2)
_cell_measurement_theta_max 27.23
_cell_measurement_theta_min 3.01
_cell_volume 2602.8(2)
_computing_cell_refinement 'CrysAlis RED (Oxford Diffraction Ltd, 2009)'
_computing_data_collection 'CrysAlis CCD (Oxford Diffraction Ltd, 2009)'
_computing_data_reduction 'CrysAlis RED (Oxford Diffraction Ltd, 2009)'
_computing_structure_refinement 'SHELXL-97 (Sheldrick, 1997)'
_computing_structure_solution 'SHELXS-97 (Sheldrick, 1990)'
_diffrn_ambient_temperature 120(2)
_diffrn_detector_area_resol_mean 8.4353
_diffrn_measured_fraction_theta_full 0.998
_diffrn_measured_fraction_theta_max 0.998
_diffrn_measurement_device_type 'Xcalibur, Sapphire2, large Be window'
_diffrn_measurement_method '\w scan'
_diffrn_radiation_monochromator graphite
_diffrn_radiation_source 'Enhance (Mo) X-ray Source'
_diffrn_radiation_type MoK\a
_diffrn_radiation_wavelength 0.71073
_diffrn_reflns_av_R_equivalents 0.0378
_diffrn_reflns_av_sigmaI/netI 0.0573
_diffrn_reflns_limit_h_max 16
_diffrn_reflns_limit_h_min -15
_diffrn_reflns_limit_k_max 14
_diffrn_reflns_limit_k_min -14
_diffrn_reflns_limit_l_max 18
_diffrn_reflns_limit_l_min -18
_diffrn_reflns_number 25639
_diffrn_reflns_theta_full 25.00
_diffrn_reflns_theta_max 25.00
_diffrn_reflns_theta_min 3.12
_diffrn_standards_number 0
_exptl_absorpt_coefficient_mu 0.050
_exptl_absorpt_correction_T_max 1.00000
_exptl_absorpt_correction_T_min 0.98385
_exptl_absorpt_correction_type multi-scan
_exptl_absorpt_process_details 'CrysAlis RED (Oxford Diffraction Ltd, 2009)'
_exptl_crystal_density_diffrn 1.094
_exptl_crystal_density_method 'not measured'
_exptl_crystal_description block
_exptl_crystal_F_000 888
_exptl_crystal_size_max 0.40
_exptl_crystal_size_mid 0.30
_exptl_crystal_size_min 0.10
_refine_diff_density_max 0.214
_refine_diff_density_min -0.203
_refine_diff_density_rms 0.037
_refine_ls_extinction_method none
_refine_ls_goodness_of_fit_ref 0.918
_refine_ls_hydrogen_treatment constr
_refine_ls_matrix_type full
_refine_ls_number_parameters 344
_refine_ls_number_reflns 4576
_refine_ls_number_restraints 43
_refine_ls_restrained_S_all 0.918
_refine_ls_R_factor_all 0.0787
_refine_ls_R_factor_gt 0.0474
_refine_ls_shift/su_max 0.000
_refine_ls_shift/su_mean 0.000
_refine_ls_structure_factor_coef Fsqd
_refine_ls_weighting_details 'calc w=1/[\s^2^(Fo^2^)+(0.0780P)^2^+0.0000P] where P=(Fo^2^+2Fc^2^)/3'
_refine_ls_weighting_scheme calc
_refine_ls_wR_factor_gt 0.1226
_refine_ls_wR_factor_ref 0.1290
_reflns_number_gt 2810
_reflns_number_total 4576
_reflns_threshold_expression >2sigma(I)
_cod_data_source_file om5b00002_si_002.cif
_cod_data_source_block 23_kal17
_cod_depositor_comments
;
The following automatic conversions were performed:

data item '_symmetry_cell_setting' value 'Monoclinic' was changed to
'monoclinic' in accordance with the
/home/saulius/struct/COD-crude-data/automatic-downloads/DataCite-retrospective/ACS/depositions/lib/dictionaries/cif_core.dic
dictionary named 'cif_core.dic' version 2.4.2 last updated on
2011-04-26.

Automatic conversion script
Id: cif_fix_values 6909 2019-04-08 15:41:33Z antanas 
;
_cod_original_cell_volume 2602.82(19)
_cod_original_sg_symbol_H-M P2(1)/c
_cod_database_code 4087359

loop_
_symmetry_equiv_pos_as_xyz
'x, y, z'
'-x, y+1/2, -z+1/2'
'-x, -y, -z'
'x, -y-1/2, z-1/2'

loop_
_atom_site_label
_atom_site_type_symbol
_atom_site_fract_x
_atom_site_fract_y
_atom_site_fract_z
_atom_site_U_iso_or_equiv
_atom_site_adp_type
_atom_site_occupancy
_atom_site_symmetry_multiplicity
_atom_site_calc_flag
_atom_site_refinement_flags
_atom_site_disorder_assembly
_atom_site_disorder_group
C1 C 0.74552(12) 0.04724(13) 0.86010(11) 0.0187(4) Uani 1 1 d . . .
C2 C 0.78865(13) -0.05178(13) 0.79153(11) 0.0193(4) Uani 1 1 d . A .
C3A C 0.7093(7) -0.0690(6) 0.8411(7) 0.041(2) Uani 0.369(8) 1 d PDU A 1
H3A1 H 0.7292 -0.1188 0.8914 0.049 Uiso 0.369(8) 1 calc PR A 1
H3A2 H 0.6375 -0.0787 0.8045 0.049 Uiso 0.369(8) 1 calc PR A 1
C4A C 0.8573(6) 0.0017(8) 0.8773(6) 0.041(2) Uani 0.369(8) 1 d PDU A 1
H4A1 H 0.9098 0.0527 0.8702 0.049 Uiso 0.369(8) 1 calc PR A 1
H4A2 H 0.8823 -0.0458 0.9288 0.049 Uiso 0.369(8) 1 calc PR A 1
C5A C 0.7427(9) 0.0575(8) 0.7651(6) 0.041(2) Uani 0.369(8) 1 d PDU A 1
H5A1 H 0.6736 0.0582 0.7221 0.049 Uiso 0.369(8) 1 calc PR A 1
H5A2 H 0.7892 0.1116 0.7522 0.049 Uiso 0.369(8) 1 calc PR A 1
C3B C 0.6766(3) -0.0374(4) 0.7958(4) 0.0365(12) Uani 0.631(8) 1 d PDU A 2
H3B1 H 0.6486 -0.0963 0.8233 0.044 Uiso 0.631(8) 1 calc PR A 2
H3B2 H 0.6266 -0.0084 0.7425 0.044 Uiso 0.631(8) 1 calc PR A 2
C4B C 0.8243(5) -0.0418(4) 0.8919(3) 0.0400(13) Uani 0.631(8) 1 d PDU A 2
H4B1 H 0.8038 -0.1008 0.9247 0.048 Uiso 0.631(8) 1 calc PR A 2
H4B2 H 0.8960 -0.0185 0.9182 0.048 Uiso 0.631(8) 1 calc PR A 2
C5B C 0.7947(4) 0.0713(4) 0.7862(4) 0.0304(11) Uani 0.631(8) 1 d PDU A 2
H5B1 H 0.7495 0.1049 0.7326 0.036 Uiso 0.631(8) 1 calc PR A 2
H5B2 H 0.8643 0.1027 0.8048 0.036 Uiso 0.631(8) 1 calc PR A 2
C6 C 0.71682(12) 0.12730(13) 0.91913(11) 0.0190(4) Uani 1 1 d . A .
C7 C 0.59717(12) 0.18073(13) 0.88902(11) 0.0190(4) Uani 1 1 d . . .
C8 C 0.82316(13) -0.13381(13) 0.73758(11) 0.0211(4) Uani 1 1 d . . .
C9 C 0.89768(16) -0.09507(17) 0.67823(14) 0.0408(6) Uani 1 1 d . A .
H9A H 0.9214 -0.0094 0.6772 0.049 Uiso 1 1 calc R . .
C10 C 0.51960(12) 0.14893(14) 0.80444(11) 0.0195(4) Uani 1 1 d . A .
C11 C 0.50960(14) 0.20752(15) 0.72815(11) 0.0265(4) Uani 1 1 d . . .
H11 H 0.5546 0.2656 0.7286 0.032 Uiso 1 1 calc R A .
C12 C 0.43435(15) 0.18149(16) 0.65165(12) 0.0334(5) Uani 1 1 d . A .
H12 H 0.4286 0.2217 0.5999 0.040 Uiso 1 1 calc R . .
C13 C 0.36783(15) 0.09809(16) 0.64970(13) 0.0343(5) Uani 1 1 d . . .
H13 H 0.3167 0.0804 0.5969 0.041 Uiso 1 1 calc R A .
C14 C 0.37628(14) 0.04013(15) 0.72568(12) 0.0320(5) Uani 1 1 d . A .
H14 H 0.3304 -0.0173 0.7250 0.038 Uiso 1 1 calc R . .
C15 C 0.45114(13) 0.06558(14) 0.80240(12) 0.0247(4) Uani 1 1 d . . .
H15 H 0.4559 0.0259 0.8542 0.030 Uiso 1 1 calc R A .
B1 B 0.70080(15) 0.25842(15) 0.88378(14) 0.0213(5) Uani 1 1 d . A .
H1 H 0.7129 0.2870 0.8210 0.026 Uiso 1 1 calc R . .
B2 B 0.80485(16) 0.21941(16) 0.97463(14) 0.0251(5) Uani 1 1 d . . .
H2 H 0.8860 0.2233 0.9722 0.030 Uiso 1 1 calc R A .
B3 B 0.76212(16) 0.11458(17) 1.03065(13) 0.0245(5) Uani 1 1 d . A .
H3 H 0.8152 0.0496 1.0653 0.029 Uiso 1 1 calc R . .
B4 B 0.63165(15) 0.08838(17) 0.97376(12) 0.0214(5) Uani 1 1 d . A .
H4 H 0.5986 0.0059 0.9698 0.026 Uiso 1 1 calc R . .
B5 B 0.77056(16) 0.24749(18) 1.07183(14) 0.0288(5) Uani 1 1 d . A .
H5 H 0.8290 0.2709 1.1344 0.035 Uiso 1 1 calc R . .
B6 B 0.66306(16) 0.16589(17) 1.07121(14) 0.0260(5) Uani 1 1 d . . .
H6 H 0.6504 0.1352 1.1332 0.031 Uiso 1 1 calc R A .
B7 B 0.55873(16) 0.20499(16) 0.97988(13) 0.0230(5) Uani 1 1 d . A .
H7 H 0.4772 0.1995 0.9810 0.028 Uiso 1 1 calc R . .
B8 B 0.60168(16) 0.31074(16) 0.92403(13) 0.0231(5) Uani 1 1 d . A .
H8 H 0.5486 0.3751 0.8884 0.028 Uiso 1 1 calc R . .
B9 B 0.73299(16) 0.33641(17) 0.98037(14) 0.0272(5) Uani 1 1 d . A .
H9 H 0.7669 0.4183 0.9823 0.033 Uiso 1 1 calc R . .
B10 B 0.64515(16) 0.30375(17) 1.04049(14) 0.0268(5) Uani 1 1 d . A .
H10 H 0.6210 0.3642 1.0824 0.032 Uiso 1 1 calc R . .
B11 B 0.77157(18) -0.1277(2) 0.62534(14) 0.0337(6) Uani 1 1 d . A .
H11A H 0.7112 -0.0695 0.5901 0.040 Uiso 1 1 calc R . .
B12 B 0.74526(17) -0.23515(17) 0.68707(14) 0.0287(5) Uani 1 1 d . A .
H12A H 0.6661 -0.2485 0.6924 0.034 Uiso 1 1 calc R . .
B13 B 0.85397(18) -0.25982(17) 0.77677(15) 0.0338(6) Uani 1 1 d . A .
H13A H 0.8468 -0.2891 0.8411 0.041 Uiso 1 1 calc R . .
B14 B 0.95007(17) -0.1690(2) 0.77148(16) 0.0386(6) Uani 1 1 d . A .
H14A H 1.0069 -0.1370 0.8320 0.046 Uiso 1 1 calc R . .
B15 B 0.98367(18) -0.1934(2) 0.67482(19) 0.0501(8) Uani 1 1 d . . .
H15A H 1.0633 -0.1785 0.6713 0.060 Uiso 1 1 calc R A .
B16 B 0.8739(2) -0.1674(2) 0.58368(17) 0.0460(7) Uani 1 1 d . A .
H16 H 0.8811 -0.1352 0.5203 0.055 Uiso 1 1 calc R . .
B17 B 0.77691(17) -0.2602(2) 0.58860(15) 0.0352(6) Uani 1 1 d . . .
H17 H 0.7195 -0.2909 0.5280 0.042 Uiso 1 1 calc R A .
B18 B 0.82743(18) -0.3425(2) 0.68238(16) 0.0369(6) Uani 1 1 d . A .
H18 H 0.8032 -0.4280 0.6836 0.044 Uiso 1 1 calc R . .
B19 B 0.95455(18) -0.3008(2) 0.73547(16) 0.0429(7) Uani 1 1 d . A .
H19 H 1.0146 -0.3587 0.7720 0.051 Uiso 1 1 calc R . .
B20 B 0.90760(17) -0.3005(2) 0.61850(16) 0.0379(6) Uani 1 1 d . A .
H20 H 0.9367 -0.3578 0.5773 0.045 Uiso 1 1 calc R . .

loop_
_atom_site_aniso_label
_atom_site_aniso_U_11
_atom_site_aniso_U_22
_atom_site_aniso_U_33
_atom_site_aniso_U_23
_atom_site_aniso_U_13
_atom_site_aniso_U_12
C1 0.0198(9) 0.0168(10) 0.0208(9) 0.0002(7) 0.0077(8) 0.0004(7)
C2 0.0188(9) 0.0191(10) 0.0202(9) 0.0000(7) 0.0057(7) 0.0018(7)
C3A 0.040(5) 0.033(4) 0.059(5) -0.017(4) 0.030(4) -0.008(3)
C4A 0.033(4) 0.050(6) 0.034(4) -0.019(4) 0.002(3) 0.014(3)
C5A 0.064(6) 0.032(4) 0.033(4) 0.005(3) 0.025(4) 0.016(5)
C3B 0.028(2) 0.031(3) 0.055(3) -0.023(2) 0.018(2) -0.0060(17)
C4B 0.054(3) 0.041(3) 0.025(2) 0.003(2) 0.011(2) 0.024(2)
C5B 0.046(3) 0.0208(19) 0.033(3) -0.0033(17) 0.025(2) -0.004(2)
C6 0.0187(9) 0.0179(10) 0.0209(9) 0.0021(7) 0.0068(7) 0.0004(7)
C7 0.0191(9) 0.0178(10) 0.0216(9) 0.0014(7) 0.0084(7) 0.0011(7)
C8 0.0180(9) 0.0232(10) 0.0223(9) -0.0006(8) 0.0062(8) 0.0017(8)
C9 0.0437(13) 0.0362(13) 0.0558(14) -0.0136(11) 0.0352(11) -0.0097(10)
C10 0.0194(9) 0.0189(10) 0.0216(9) -0.0025(8) 0.0080(8) 0.0039(7)
C11 0.0250(10) 0.0305(11) 0.0260(10) 0.0030(9) 0.0107(8) 0.0035(8)
C12 0.0329(11) 0.0441(13) 0.0235(10) 0.0057(9) 0.0090(9) 0.0107(10)
C13 0.0304(11) 0.0406(13) 0.0268(11) -0.0113(10) 0.0001(9) 0.0079(10)
C14 0.0302(11) 0.0263(11) 0.0361(12) -0.0102(9) 0.0045(9) -0.0003(9)
C15 0.0277(10) 0.0218(10) 0.0250(10) -0.0017(8) 0.0083(8) 0.0021(8)
B1 0.0217(11) 0.0146(11) 0.0294(12) 0.0024(9) 0.0104(9) -0.0017(8)
B2 0.0210(11) 0.0243(12) 0.0298(12) -0.0048(10) 0.0071(9) -0.0023(9)
B3 0.0267(12) 0.0282(13) 0.0172(10) 0.0005(9) 0.0042(9) 0.0007(9)
B4 0.0238(11) 0.0239(12) 0.0181(10) 0.0032(9) 0.0086(9) -0.0008(9)
B5 0.0261(12) 0.0316(14) 0.0276(12) -0.0092(10) 0.0058(10) -0.0013(10)
B6 0.0300(12) 0.0277(13) 0.0222(11) -0.0041(10) 0.0104(9) -0.0005(10)
B7 0.0252(12) 0.0235(12) 0.0240(11) -0.0031(9) 0.0128(9) -0.0017(9)
B8 0.0261(12) 0.0156(11) 0.0295(12) -0.0030(9) 0.0113(9) -0.0005(9)
B9 0.0256(12) 0.0217(12) 0.0350(13) -0.0063(10) 0.0100(10) -0.0045(9)
B10 0.0261(12) 0.0278(13) 0.0273(12) -0.0087(10) 0.0093(10) -0.0021(10)
B11 0.0368(14) 0.0442(15) 0.0192(11) 0.0002(10) 0.0067(10) 0.0128(11)
B12 0.0247(12) 0.0289(13) 0.0331(13) -0.0109(10) 0.0092(10) -0.0052(10)
B13 0.0460(15) 0.0222(13) 0.0317(13) 0.0004(10) 0.0091(11) 0.0132(11)
B14 0.0182(12) 0.0501(16) 0.0426(15) -0.0198(12) 0.0013(10) 0.0109(11)
B15 0.0229(13) 0.0618(19) 0.0712(19) -0.0373(15) 0.0226(13) -0.0060(12)
B16 0.0600(18) 0.0508(17) 0.0388(14) -0.0068(13) 0.0324(14) 0.0027(14)
B17 0.0239(12) 0.0484(16) 0.0299(13) -0.0162(11) 0.0024(10) 0.0065(11)
B18 0.0401(14) 0.0296(14) 0.0414(14) -0.0133(11) 0.0124(12) 0.0023(11)
B19 0.0332(14) 0.0419(16) 0.0448(15) -0.0188(12) -0.0023(12) 0.0154(12)
B20 0.0237(12) 0.0475(16) 0.0422(15) -0.0222(12) 0.0092(11) 0.0025(11)

loop_
_atom_type_symbol
_atom_type_description
_atom_type_scat_dispersion_real
_atom_type_scat_dispersion_imag
_atom_type_scat_source
C C 0.0033 0.0016 'International Tables Vol C Tables 4.2.6.8 and 6.1.1.4'
H H 0.0000 0.0000 'International Tables Vol C Tables 4.2.6.8 and 6.1.1.4'
B B 0.0013 0.0007 'International Tables Vol C Tables 4.2.6.8 and 6.1.1.4'

loop_
_geom_angle_atom_site_label_1
_geom_angle_atom_site_label_2
_geom_angle_atom_site_label_3
_geom_angle
C6 C1 C5A 129.6(4)
C6 C1 C4B 124.3(2)
C5A C1 C4B 101.8(4)
C6 C1 C3A 128.8(3)
C5A C1 C3A 88.2(4)
C4B C1 C3A 62.0(4)
C6 C1 C5B 126.8(2)
C5A C1 C5B 26.9(3)
C4B C1 C5B 88.6(3)
C3A C1 C5B 102.7(3)
C6 C1 C4A 123.2(3)
C5A C1 C4A 86.9(4)
C4B C1 C4A 29.2(3)
C3A C1 C4A 86.1(4)
C5B C1 C4A 65.8(4)
C6 C1 C3B 129.71(19)
C5A C1 C3B 64.4(4)
C4B C1 C3B 87.4(3)
C3A C1 C3B 30.9(3)
C5B C1 C3B 86.8(2)
C4A C1 C3B 103.5(3)
C6 C1 C2 176.68(14)
C5A C1 C2 52.1(3)
C4B C1 C2 52.90(19)
C3A C1 C2 52.6(3)
C5B C1 C2 52.99(19)
C4A C1 C2 53.5(3)
C3B C1 C2 53.27(16)
C8 C2 C5A 129.2(4)
C8 C2 C3A 126.0(3)
C5A C2 C3A 88.4(4)
C8 C2 C4B 126.6(2)
C5A C2 C4B 101.4(4)
C3A C2 C4B 61.9(4)
C8 C2 C5B 128.2(2)
C5A C2 C5B 27.0(3)
C3A C2 C5B 103.0(3)
C4B C2 C5B 88.3(3)
C8 C2 C3B 125.4(2)
C5A C2 C3B 64.9(4)
C3A C2 C3B 31.1(3)
C4B C2 C3B 87.8(3)
C5B C2 C3B 87.5(2)
C8 C2 C4A 125.9(3)
C5A C2 C4A 87.3(5)
C3A C2 C4A 86.6(4)
C4B C2 C4A 29.3(3)
C5B C2 C4A 66.1(4)
C3B C2 C4A 104.9(3)
C8 C2 C1 178.65(14)
C5A C2 C1 52.1(3)
C3A C2 C1 52.8(3)
C4B C2 C1 52.45(19)
C5B C2 C1 53.13(19)
C3B C2 C1 54.18(16)
C4A C2 C1 54.0(3)
C2 C3A C1 74.6(3)
C2 C4A C1 72.6(3)
C2 C5A C1 75.9(4)
C2 C3B C1 72.55(19)
C1 C4B C2 74.6(2)
C2 C5B C1 73.9(2)
C1 C6 C7 119.31(13)
C1 C6 B3 120.57(14)
C7 C6 B3 110.86(13)
C1 C6 B2 120.02(14)
C7 C6 B2 110.68(13)
B3 C6 B2 62.55(12)
C1 C6 B4 117.98(14)
C7 C6 B4 61.12(10)
B3 C6 B4 62.47(11)
B2 C6 B4 113.90(14)
C1 C6 B1 117.32(14)
C7 C6 B1 60.96(10)
B3 C6 B1 113.61(14)
B2 C6 B1 62.18(11)
B4 C6 B1 113.30(13)
C10 C7 C6 121.07(13)
C10 C7 B7 119.90(14)
C6 C7 B7 109.76(13)
C10 C7 B8 119.45(14)
C6 C7 B8 109.92(13)
B7 C7 B8 62.95(11)
C10 C7 B4 118.86(14)
C6 C7 B4 59.89(10)
B7 C7 B4 62.42(11)
B8 C7 B4 113.65(13)
C10 C7 B1 118.28(14)
C6 C7 B1 60.31(10)
B7 C7 B1 113.44(13)
B8 C7 B1 62.18(11)
B4 C7 B1 111.72(13)
C2 C8 C9 118.52(14)
C2 C8 B12 121.62(14)
C9 C8 B12 110.59(14)
C2 C8 B13 120.46(15)
C9 C8 B13 110.78(15)
B12 C8 B13 62.43(12)
C2 C8 B14 116.84(14)
C9 C8 B14 61.43(13)
B12 C8 B14 113.17(14)
B13 C8 B14 61.85(13)
C2 C8 B11 117.66(14)
C9 C8 B11 61.61(12)
B12 C8 B11 62.03(13)
B13 C8 B11 113.89(15)
B14 C8 B11 114.07(15)
C8 C9 B16 111.18(16)
C8 C9 B15 110.52(17)
B16 C9 B15 63.06(14)
C8 C9 B14 61.08(12)
B16 C9 B14 113.85(17)
B15 C9 B14 61.71(15)
C8 C9 B11 61.27(11)
B16 C9 B11 62.49(14)
B15 C9 B11 114.15(16)
B14 C9 B11 113.49(16)
C11 C10 C15 118.61(16)
C11 C10 C7 120.56(16)
C15 C10 C7 120.65(15)
C12 C11 C10 120.32(18)
C13 C12 C11 120.81(18)
C12 C13 C14 119.30(18)
C15 C14 C13 120.30(18)
C14 C15 C10 120.64(18)
C6 B1 C7 58.72(10)
C6 B1 B9 105.27(14)
C7 B1 B9 105.37(14)
C6 B1 B2 58.52(11)
C7 B1 B2 105.98(14)
B9 B1 B2 60.24(12)
C6 B1 B8 105.53(14)
C7 B1 B8 58.26(10)
B9 B1 B8 60.33(11)
B2 B1 B8 108.46(15)
C6 B2 B1 59.30(11)
C6 B2 B3 58.72(11)
B1 B2 B3 108.14(14)
C6 B2 B9 105.40(14)
B1 B2 B9 59.64(12)
B3 B2 B9 108.28(15)
C6 B2 B5 105.07(15)
B1 B2 B5 107.82(15)
B3 B2 B5 59.95(12)
B9 B2 B5 60.26(12)
C6 B3 B4 58.82(10)
C6 B3 B2 58.73(11)
B4 B3 B2 107.80(14)
C6 B3 B5 105.19(14)
B4 B3 B5 107.95(15)
B2 B3 B5 60.10(12)
C6 B3 B6 105.21(14)
B4 B3 B6 59.88(11)
B2 B3 B6 108.21(15)
B5 B3 B6 60.20(12)
C6 B4 C7 58.99(10)
C6 B4 B6 105.33(14)
C7 B4 B6 105.11(14)
C6 B4 B3 58.70(11)
C7 B4 B3 106.19(14)
B6 B4 B3 60.15(11)
C6 B4 B7 105.53(14)
C7 B4 B7 58.01(10)
B6 B4 B7 60.12(11)
B3 B4 B7 108.25(15)
B3 B5 B2 59.94(11)
B3 B5 B10 108.17(15)
B2 B5 B10 107.97(15)
B3 B5 B6 59.95(12)
B2 B5 B6 107.89(14)
B10 B5 B6 60.22(12)
B3 B5 B9 107.91(15)
B2 B5 B9 59.80(12)
B10 B5 B9 60.13(12)
B6 B5 B9 108.17(15)
B4 B6 B3 59.98(11)
B4 B6 B7 60.17(11)
B3 B6 B7 108.16(14)
B4 B6 B5 107.74(14)
B3 B6 B5 59.84(12)
B7 B6 B5 107.87(15)
B4 B6 B10 107.88(15)
B3 B6 B10 107.76(15)
B7 B6 B10 59.95(12)
B5 B6 B10 59.81(12)
C7 B7 B6 106.00(14)
C7 B7 B4 59.57(10)
B6 B7 B4 59.70(11)
C7 B7 B10 105.36(14)
B6 B7 B10 60.20(12)
B4 B7 B10 107.71(15)
C7 B7 B8 58.72(11)
B6 B7 B8 108.11(15)
B4 B7 B8 107.94(14)
B10 B7 B8 59.81(11)
C7 B8 B10 105.25(14)
C7 B8 B1 59.56(11)
B10 B8 B1 107.54(15)
C7 B8 B9 105.67(14)
B10 B8 B9 60.20(12)
B1 B8 B9 59.42(11)
C7 B8 B7 58.33(10)
B10 B8 B7 60.05(11)
B1 B8 B7 107.59(14)
B9 B8 B7 108.02(15)
B1 B9 B2 60.12(11)
B1 B9 B8 60.25(11)
B2 B9 B8 108.30(14)
B1 B9 B5 107.95(15)
B2 B9 B5 59.94(12)
B8 B9 B5 107.84(15)
B1 B9 B10 107.88(14)
B2 B9 B10 107.82(15)
B8 B9 B10 59.80(11)
B5 B9 B10 59.80(12)
B8 B10 B5 108.21(15)
B8 B10 B7 60.14(11)
B5 B10 B7 107.92(15)
B8 B10 B9 60.00(11)
B5 B10 B9 60.07(12)
B7 B10 B9 107.93(15)
B8 B10 B6 108.09(14)
B5 B10 B6 59.97(12)
B7 B10 B6 59.85(11)
B9 B10 B6 107.92(15)
C8 B11 C9 57.13(11)
C8 B11 B12 58.27(11)
C9 B11 B12 104.05(15)
C8 B11 B17 105.03(16)
C9 B11 B17 104.57(16)
B12 B11 B17 60.38(13)
C8 B11 B16 104.37(16)
C9 B11 B16 58.11(13)
B12 B11 B16 107.80(17)
B17 B11 B16 60.17(14)
C8 B12 B13 58.88(11)
C8 B12 B11 59.71(12)
B13 B12 B11 109.07(16)
C8 B12 B18 105.66(15)
B13 B12 B18 60.43(13)
B11 B12 B18 108.68(16)
C8 B12 B17 105.74(16)
B13 B12 B17 108.87(16)
B11 B12 B17 59.87(13)
B18 B12 B17 60.42(13)
C8 B13 B14 59.42(12)
C8 B13 B12 58.69(11)
B14 B13 B12 108.14(16)
C8 B13 B19 105.52(17)
B14 B13 B19 59.75(14)
B12 B13 B19 108.06(17)
C8 B13 B18 105.07(16)
B14 B13 B18 107.84(17)
B12 B13 B18 59.85(13)
B19 B13 B18 60.12(13)
C8 B14 C9 57.49(11)
C8 B14 B19 105.45(16)
C9 B14 B19 105.49(17)
C8 B14 B13 58.73(12)
C9 B14 B13 105.16(16)
B19 B14 B13 60.35(14)
C8 B14 B15 105.40(16)
C9 B14 B15 58.90(14)
B19 B14 B15 60.44(15)
B13 B14 B15 108.64(17)
C9 B15 B14 59.39(13)
C9 B15 B19 105.22(16)
B14 B15 B19 59.60(15)
C9 B15 B20 104.69(16)
B14 B15 B20 108.17(18)
B19 B15 B20 60.69(14)
C9 B15 B16 58.35(14)
B14 B15 B16 108.09(16)
B19 B15 B16 108.34(17)
B20 B15 B16 59.77(14)
C9 B16 B20 104.78(18)
C9 B16 B17 104.99(16)
B20 B16 B17 60.13(14)
C9 B16 B11 59.39(12)
B20 B16 B11 107.72(18)
B17 B16 B11 59.45(13)
C9 B16 B15 58.59(14)
B20 B16 B15 59.65(14)
B17 B16 B15 107.65(19)
B11 B16 B15 108.00(17)
B11 B17 B12 59.75(12)
B11 B17 B16 60.38(13)
B12 B17 B16 107.48(16)
B11 B17 B20 108.19(17)
B12 B17 B20 107.25(16)
B16 B17 B20 59.77(14)
B11 B17 B18 107.85(16)
B12 B17 B18 59.51(13)
B16 B17 B18 107.68(17)
B20 B17 B18 59.94(13)
B12 B18 B19 107.55(16)
B12 B18 B13 59.72(12)
B19 B18 B13 59.62(13)
B12 B18 B20 107.74(17)
B19 B18 B20 60.46(14)
B13 B18 B20 107.89(17)
B12 B18 B17 60.07(13)
B19 B18 B17 108.46(18)
B13 B18 B17 108.03(16)
B20 B18 B17 59.99(13)
B14 B19 B13 59.90(13)
B14 B19 B15 59.97(14)
B13 B19 B15 107.91(17)
B14 B19 B18 108.07(16)
B13 B19 B18 60.26(13)
B15 B19 B18 107.87(18)
B14 B19 B20 107.70(18)
B13 B19 B20 107.98(16)
B15 B19 B20 59.74(14)
B18 B19 B20 59.94(13)
B15 B20 B16 60.57(15)
B15 B20 B18 107.46(17)
B16 B20 B18 108.05(16)
B15 B20 B17 108.36(17)
B16 B20 B17 60.10(14)
B18 B20 B17 60.07(13)
B15 B20 B19 59.57(14)
B16 B20 B19 108.08(17)
B18 B20 B19 59.60(14)
B17 B20 B19 107.83(16)

loop_
_geom_bond_atom_site_label_1
_geom_bond_atom_site_label_2
_geom_bond_distance
C1 C6 1.502(2)
C1 C5A 1.511(9)
C1 C4B 1.527(5)
C1 C3A 1.536(7)
C1 C5B 1.547(5)
C1 C4A 1.575(8)
C1 C3B 1.579(4)
C1 C2 1.858(2)
C2 C8 1.500(2)
C2 C5A 1.511(8)
C2 C3A 1.531(7)
C2 C4B 1.537(5)
C2 C5B 1.544(5)
C2 C3B 1.561(4)
C2 C4A 1.565(8)
C6 C7 1.698(2)
C6 B3 1.712(3)
C6 B2 1.712(3)
C6 B4 1.714(2)
C6 B1 1.726(3)
C7 C10 1.505(2)
C7 B7 1.707(2)
C7 B8 1.714(3)
C7 B4 1.735(2)
C7 B1 1.737(3)
C8 C9 1.651(2)
C8 B12 1.698(3)
C8 B13 1.702(3)
C8 B14 1.714(3)
C8 B11 1.724(3)
C9 B16 1.706(3)
C9 B15 1.711(3)
C9 B14 1.720(3)
C9 B11 1.730(3)
C10 C11 1.393(2)
C10 C15 1.393(2)
C11 C12 1.385(3)
C12 C13 1.377(3)
C13 C14 1.388(3)
C14 C15 1.383(2)
B1 B9 1.767(3)
B1 B2 1.776(3)
B1 B8 1.782(3)
B2 B3 1.778(3)
B2 B9 1.778(3)
B2 B5 1.781(3)
B3 B4 1.777(3)
B3 B5 1.778(3)
B3 B6 1.780(3)
B4 B6 1.775(3)
B4 B7 1.783(3)
B5 B10 1.781(3)
B5 B6 1.784(3)
B5 B9 1.786(3)
B6 B7 1.783(3)
B6 B10 1.789(3)
B7 B10 1.784(3)
B7 B8 1.786(3)
B8 B10 1.780(3)
B8 B9 1.784(3)
B9 B10 1.787(3)
B11 B12 1.763(3)
B11 B17 1.766(3)
B11 B16 1.782(3)
B12 B13 1.762(3)
B12 B18 1.764(3)
B12 B17 1.775(3)
B13 B14 1.755(3)
B13 B19 1.763(3)
B13 B18 1.775(3)
B14 B19 1.753(3)
B14 B15 1.759(3)
B15 B19 1.767(4)
B15 B20 1.771(3)
B15 B16 1.787(4)
B16 B20 1.773(4)
B16 B17 1.779(4)
B17 B20 1.779(3)
B17 B18 1.781(3)
B18 B19 1.772(3)
B18 B20 1.778(3)
B19 B20 1.788(3)
